data_1566279
loop_
_publ_author_name
'Eliseeva, Svetlana V.'
'Nguyen, Tu N.'
'Kampf, Jeff W.'
'Trivedi, Evan R.'
'Pecoraro, Vincent L.'
'Petoud, St\'ephane'

_publ_section_title
;
 Tuning the photophysical properties of lanthanide(iii)/zinc(ii)
 'encapsulated sandwich' metallacrowns emitting in the near-infrared
 range.
;
_journal_issue 10
_journal_name_full 'Chemical science'
_journal_page_first 2919
_journal_page_last 2931
_journal_paper_doi 10.1039/d1sc06769a
_journal_volume 13
_journal_year 2022
_chemical_formula_moiety
; 
 'C184 H120 N56 O32 Yb Zn16, C F3 O3 S, 9(O) [+ solvent] 
;
_chemical_formula_sum 'C187 H124.5 F9 N56 O47 S3 Yb Zn16'
_chemical_formula_weight 5394.06
_space_group_crystal_system tetragonal
_space_group_IT_number 130
_space_group_name_Hall '-P 4a 2ac'
_space_group_name_H-M_alt 'P 4/n c c :2'
_atom_sites_solution_hydrogens geom
_atom_sites_solution_primary direct
_atom_sites_solution_secondary difmap
_audit_creation_method SHELXL-2016/6
_audit_update_record
;
2021-10-15 deposited with the CCDC.	2022-01-24 downloaded from the CCDC.
;
_cell_angle_alpha 90
_cell_angle_beta 90
_cell_angle_gamma 90
_cell_formula_units_Z 4
_cell_length_a 30.0778(4)
_cell_length_b 30.0778(4)
_cell_length_c 26.9277(19)
_cell_measurement_reflns_used 143200
_cell_measurement_temperature 85(2)
_cell_measurement_theta_max 68.20
_cell_measurement_theta_min 2.10
_cell_volume 24360.8(18)
_computing_cell_refinement 'CrystalClear-SM Expert 2.0 r16'
_computing_data_collection 'CrystalClear-SM Expert 2.0 r16 (Rigaku, 2014)'
_computing_data_reduction 'CrystalClear-SM Expert 2.0 r16'
_computing_molecular_graphics 'Bruker SHELXTL'
_computing_publication_material 'Bruker SHELXTL'
_computing_structure_refinement 'SHELXL-2014/6 (Sheldrick, 2014)'
_computing_structure_solution 'SHELXT (Sheldrick, 2014)'
_diffrn_ambient_temperature 85(2)
_diffrn_detector_area_resol_mean 29.257
_diffrn_measured_fraction_theta_full 0.999
_diffrn_measured_fraction_theta_max 0.999
_diffrn_measurement_device_type 'Rigaku Saturn944+ CCD'
_diffrn_measurement_method \w
_diffrn_radiation_type CuK\a
_diffrn_radiation_wavelength 1.54178
_diffrn_reflns_av_R_equivalents 0.0946
_diffrn_reflns_av_unetI/netI 0.0307
_diffrn_reflns_Laue_measured_fraction_full 0.999
_diffrn_reflns_Laue_measured_fraction_max 0.999
_diffrn_reflns_limit_h_max 36
_diffrn_reflns_limit_h_min -36
_diffrn_reflns_limit_k_max 36
_diffrn_reflns_limit_k_min -36
_diffrn_reflns_limit_l_max 32
_diffrn_reflns_limit_l_min -32
_diffrn_reflns_number 386106
_diffrn_reflns_point_group_measured_fraction_full 0.999
_diffrn_reflns_point_group_measured_fraction_max 0.999
_diffrn_reflns_theta_full 67.679
_diffrn_reflns_theta_max 68.245
_diffrn_reflns_theta_min 2.938
_exptl_absorpt_coefficient_mu 3.315
_exptl_absorpt_correction_T_max 0.8747
_exptl_absorpt_correction_T_min 0.4461
_exptl_absorpt_correction_type multi-scan
_exptl_absorpt_process_details
; 
    Higashi, T. (1995). Program for Absorption Correction. 
    Rigaku Corporation, Tokyo, Japan. 
;
_exptl_crystal_colour orange
_exptl_crystal_density_diffrn 1.471
_exptl_crystal_density_method 'not measured'
_exptl_crystal_description block
_exptl_crystal_F_000 10774
_exptl_crystal_size_max 0.120
_exptl_crystal_size_mid 0.110
_exptl_crystal_size_min 0.080
_refine_diff_density_max 1.426
_refine_diff_density_min -1.017
_refine_diff_density_rms 0.155
_refine_ls_extinction_coef 0.00019(2)
_refine_ls_extinction_expression Fc^*^=kFc[1+0.001xFc^2^\l^3^/sin(2\q)]^-1/4^
_refine_ls_extinction_method 'SHELXL-2016/6 (Sheldrick 2016)'
_refine_ls_goodness_of_fit_ref 1.045
_refine_ls_hydrogen_treatment constr
_refine_ls_matrix_type full
_refine_ls_number_parameters 779
_refine_ls_number_reflns 11168
_refine_ls_number_restraints 93
_refine_ls_restrained_S_all 1.043
_refine_ls_R_factor_all 0.0768
_refine_ls_R_factor_gt 0.0687
_refine_ls_shift/su_max 0.001
_refine_ls_shift/su_mean 0.000
_refine_ls_structure_factor_coef Fsqd
_refine_ls_weighting_details 'w=1/[\s^2^(Fo^2^)+(0.1719P)^2^+8.4070P] where P=(Fo^2^+2Fc^2^)/3'
_refine_ls_weighting_scheme calc
_refine_ls_wR_factor_gt 0.2087
_refine_ls_wR_factor_ref 0.2193
_reflns_Friedel_coverage 0.000
_reflns_number_gt 9078
_reflns_number_total 11168
_reflns_threshold_expression 'I > 2\s(I)'
_cod_data_source_file d1sc06769a2.cif
_cod_data_source_block tn1183_sq
_cod_depositor_comments 'Adding full bibliography for 1566278--1566279.cif.'
_cod_original_sg_symbol_H-M 'P 4/n c c'
_cod_original_formula_sum 'C187 H124.50 F9 N56 O47 S3 Yb Zn16'
_cod_database_code 1566279
_shelx_shelxl_version_number 2016/6
_shelx_space_group_comment
; 
The symmetry employed for this shelxl refinement is uniquely defined 
by the following loop, which should always be used as a source of 
symmetry information in preference to the above space-group names. 
They are only intended as comments. 
;
_shelx_estimated_absorpt_t_min 0.692
_shelx_estimated_absorpt_t_max 0.777

loop_
_space_group_symop_operation_xyz
'x, y, z'
'-x+1/2, -y+1/2, z'
'-y+1/2, x, z'
'y, -x+1/2, z'
'-x, y+1/2, -z+1/2'
'x+1/2, -y, -z+1/2'
'y+1/2, x+1/2, -z+1/2'
'-y, -x, -z+1/2'
'-x, -y, -z'
'x-1/2, y-1/2, -z'
'y-1/2, -x, -z'
'-y, x-1/2, -z'
'x, -y-1/2, z-1/2'
'-x-1/2, y, z-1/2'
'-y-1/2, -x-1/2, z-1/2'
'y, x, z-1/2'

loop_
_atom_site_label
_atom_site_type_symbol
_atom_site_fract_x
_atom_site_fract_y
_atom_site_fract_z
_atom_site_U_iso_or_equiv
_atom_site_adp_type
_atom_site_occupancy
_atom_site_site_symmetry_order
_atom_site_calc_flag
_atom_site_refinement_flags_posn
_atom_site_refinement_flags_adp
_atom_site_refinement_flags_occupancy
_atom_site_disorder_assembly
_atom_site_disorder_group
Yb1 Yb 0.250000 0.250000 0.96747(2) 0.03347(17) Uani 1 4 d S T P . .
Zn1 Zn 0.22113(2) 0.36000(2) 0.90555(2) 0.0370(2) Uani 1 1 d . . . . .
Zn2 Zn 0.15093(2) 0.30686(2) 1.02841(2) 0.0398(2) Uani 1 1 d . . . . .
Zn3 Zn 0.11159(2) 0.38819(2) 0.92815(3) 0.0433(2) Uani 1 1 d . . . . .
Zn4 Zn 0.25041(2) 0.44673(2) 1.00605(3) 0.0449(2) Uani 1 1 d . . . . .
O1 O 0.18214(12) 0.24900(10) 1.00800(13) 0.0419(7) Uani 1 1 d . . . . .
O2 O 0.11094(11) 0.25902(12) 1.06171(13) 0.0438(7) Uani 1 1 d . . . . .
O3 O 0.20121(10) 0.29732(10) 0.92751(12) 0.0383(7) Uani 1 1 d . . . . .
O4 O 0.15966(11) 0.35533(10) 0.87276(12) 0.0407(7) Uani 1 1 d . . . . .
O5 O 0.21029(11) 0.40819(11) 0.95323(12) 0.0414(7) Uani 1 1 d . . . . .
O6 O 0.18850(12) 0.45793(12) 1.02998(13) 0.0485(8) Uani 1 1 d . . . . .
O7 O 0.10971(11) 0.33317(11) 0.97956(12) 0.0418(7) Uani 1 1 d . . . . .
O8 O 0.06069(12) 0.35195(12) 0.90236(13) 0.0486(8) Uani 1 1 d . . . . .
N1 N 0.21373(14) 0.33178(13) 1.03530(13) 0.0403(8) Uani 1 1 d . . . . .
N2 N 0.14569(15) 0.35937(15) 1.08859(17) 0.0485(10) Uani 1 1 d . . . . .
N3 N 0.15732(19) 0.42565(19) 1.16114(18) 0.0662(13) Uani 1 1 d . . . . .
N4 N 0.28260(13) 0.33327(12) 0.89871(13) 0.0374(8) Uani 1 1 d . . . . .
N5 N 0.25521(13) 0.39743(14) 0.83877(15) 0.0429(9) Uani 1 1 d . . . . .
N6 N 0.06313(15) 0.31547(15) 0.77189(16) 0.0514(10) Uani 1 1 d . . . . .
N7 N 0.16563(14) 0.41422(13) 0.96405(15) 0.0425(9) Uani 1 1 d . . . . .
N8 N 0.08002(15) 0.42912(14) 0.98816(19) 0.0502(10) Uani 1 1 d . . . . .
N9 N 0.05937(19) 0.47862(18) 1.0736(2) 0.0687(14) Uani 1 1 d . . . . .
N10 N 0.30580(14) 0.42628(13) 0.96920(14) 0.0415(9) Uani 1 1 d . . . . .
N11 N 0.25618(15) 0.49756(15) 0.94569(18) 0.0506(10) Uani 1 1 d . . . . .
N12 N -0.0439(2) 0.2713(2) 0.8571(2) 0.0806(17) Uani 1 1 d . . . . .
N13 N 0.09606(15) 0.44162(15) 0.87790(18) 0.0530(10) Uani 1 1 d . . . . .
N14 N 0.27545(16) 0.49795(16) 1.05443(17) 0.0546(11) Uani 1 1 d . . . . .
C1 C 0.13309(16) 0.22151(17) 1.06193(16) 0.0419(10) Uani 1 1 d . . . . .
C2 C 0.18429(19) 0.37998(17) 1.09485(17) 0.0470(11) Uani 1 1 d . . . . .
C3 C 0.1899(2) 0.4132(2) 1.13194(19) 0.0551(13) Uani 1 1 d . . . . .
H3 H 0.218208 0.426832 1.135659 0.066 Uiso 1 1 calc R U . . .
C4 C 0.1179(2) 0.4054(3) 1.1547(2) 0.0694(16) Uani 1 1 d . . . . .
C5 C 0.0809(3) 0.4182(3) 1.1842(3) 0.091(3) Uani 1 1 d . . . . .
H5 H 0.084573 0.440031 1.209370 0.109 Uiso 1 1 calc R U . . .
C6 C 0.0403(3) 0.3996(3) 1.1767(3) 0.102(3) Uani 1 1 d . . . . .
H6 H 0.015694 0.409292 1.195936 0.122 Uiso 1 1 calc R U . . .
C7 C 0.0341(3) 0.3660(3) 1.1406(3) 0.100(3) Uani 1 1 d . . . . .
H7 H 0.005667 0.352690 1.136220 0.120 Uiso 1 1 calc R U . . .
C8 C 0.0696(2) 0.3526(3) 1.1119(3) 0.079(2) Uani 1 1 d . . . . .
H8 H 0.065622 0.330120 1.087547 0.095 Uiso 1 1 calc R U . . .
C9 C 0.1113(2) 0.3719(2) 1.1183(2) 0.0586(13) Uani 1 1 d . . . . .
C10 C 0.14858(15) 0.31333(15) 0.87179(16) 0.0385(9) Uani 1 1 d . . . . .
C11 C 0.11383(15) 0.29749(16) 0.83668(17) 0.0404(10) Uani 1 1 d . . . . .
C12 C 0.09404(17) 0.32738(17) 0.80270(19) 0.0477(11) Uani 1 1 d . . . . .
H12 H 0.103783 0.357422 0.802446 0.057 Uiso 1 1 calc R U . . .
C13 C 0.05184(18) 0.27173(19) 0.77158(19) 0.0512(12) Uani 1 1 d . . . . .
C14 C 0.0198(2) 0.2564(2) 0.7377(2) 0.0689(18) Uani 1 1 d . . . . .
H14 H 0.006009 0.276656 0.715381 0.083 Uiso 1 1 calc R U . . .
C15 C 0.0086(3) 0.2126(3) 0.7368(3) 0.090(3) Uani 1 1 d . . . . .
H15 H -0.013553 0.202498 0.714361 0.108 Uiso 1 1 calc R U . . .
C16 C 0.1821(3) 0.4704(3) 0.7690(3) 0.087(2) Uani 1 1 d . . . . .
H16 H 0.151496 0.477833 0.766920 0.104 Uiso 1 1 calc R U . . .
C17 C 0.1958(2) 0.4398(2) 0.8031(2) 0.0653(16) Uani 1 1 d . . . . .
H17 H 0.175002 0.426509 0.825163 0.078 Uiso 1 1 calc R U . . .
C18 C 0.24092(18) 0.42804(18) 0.80519(19) 0.0476(11) Uani 1 1 d . . . . .
C19 C 0.15859(18) 0.43964(16) 1.00248(18) 0.0447(10) Uani 1 1 d . . . . .
C20 C 0.11160(18) 0.44691(18) 1.0166(2) 0.0505(12) Uani 1 1 d . . . . .
C21 C 0.1013(2) 0.4726(2) 1.0591(2) 0.0610(14) Uani 1 1 d . . . . .
H21 H 0.124701 0.485864 1.077570 0.073 Uiso 1 1 calc R U . . .
C22 C 0.0271(2) 0.4603(2) 1.0460(3) 0.0629(15) Uani 1 1 d . . . . .
C23 C -0.0180(2) 0.4662(2) 1.0591(3) 0.079(2) Uani 1 1 d . . . . .
H23 H -0.025335 0.482231 1.088413 0.095 Uiso 1 1 calc R U . . .
C24 C -0.0504(2) 0.4496(2) 1.0307(4) 0.085(2) Uani 1 1 d . . . . .
H24 H -0.080464 0.453961 1.040451 0.102 Uiso 1 1 calc R U . . .
C25 C -0.0415(2) 0.4256(2) 0.9866(3) 0.0751(19) Uani 1 1 d . . . . .
H25 H -0.065291 0.414744 0.966735 0.090 Uiso 1 1 calc R U . . .
C26 C 0.00175(19) 0.41823(19) 0.9727(3) 0.0614(15) Uani 1 1 d . . . . .
H26 H 0.008168 0.401469 0.943702 0.074 Uiso 1 1 calc R U . . .
C27 C 0.03680(19) 0.43567(18) 1.0019(2) 0.0580(14) Uani 1 1 d . . . . .
C28 C 0.05121(16) 0.31814(18) 0.92968(19) 0.0461(11) Uani 1 1 d . . . . .
C29 C 0.01356(17) 0.28939(19) 0.9159(2) 0.0511(12) Uani 1 1 d . . . . .
C30 C -0.0097(2) 0.2969(2) 0.8711(2) 0.0673(16) Uani 1 1 d . . . . .
H30 H -0.000922 0.320828 0.850251 0.081 Uiso 1 1 calc R U . . .
C31 C -0.0565(2) 0.2387(3) 0.8879(3) 0.079(2) Uani 1 1 d . . . . .
C32 C -0.0939(3) 0.2126(3) 0.8759(4) 0.101(3) Uani 1 1 d . . . . .
H32 H -0.108981 0.216710 0.845218 0.121 Uiso 1 1 calc R U . . .
C33 C 0.1805(3) 0.6084(3) 0.9099(4) 0.106(3) Uani 1 1 d . . . . .
H33 H 0.163447 0.634097 0.902543 0.127 Uiso 1 1 calc R U . . .
C34 C 0.1732(3) 0.5865(2) 0.9533(3) 0.081(2) Uani 1 1 d . . . . .
H34 H 0.151014 0.596909 0.975532 0.097 Uiso 1 1 calc R U . . .
C35 C 0.1979(2) 0.5489(2) 0.9654(3) 0.0660(16) Uani 1 1 d . . . . .
H35 H 0.192033 0.533483 0.995551 0.079 Uiso 1 1 calc R U . . .
C36 C 0.2310(2) 0.5338(2) 0.9337(2) 0.0607(14) Uani 1 1 d . . . . .
C37 C 0.1178(2) 0.48027(19) 0.8810(3) 0.0618(14) Uani 1 1 d . . . . .
H37 H 0.141792 0.482872 0.903784 0.074 Uiso 1 1 calc R U . . .
C38 C 0.1066(2) 0.5169(2) 0.8518(3) 0.0749(19) Uani 1 1 d . . . . .
H38 H 0.122462 0.544057 0.854780 0.090 Uiso 1 1 calc R U . . .
C39 C 0.0720(3) 0.5127(3) 0.8187(3) 0.079(2) Uani 1 1 d . . . . .
H39 H 0.063705 0.537090 0.798335 0.095 Uiso 1 1 calc R U . . .
C40 C 0.0499(2) 0.4736(3) 0.8152(3) 0.0738(18) Uani 1 1 d . . . . .
H40 H 0.026033 0.470369 0.792266 0.089 Uiso 1 1 calc R U . . .
C41 C 0.0622(2) 0.4383(2) 0.8452(3) 0.0656(17) Uani 1 1 d . . . . .
H41 H 0.046407 0.411013 0.842738 0.079 Uiso 1 1 calc R U . . .
C42 C 0.3124(2) 0.5201(2) 1.0436(3) 0.0751(19) Uani 1 1 d . . . . .
H42 H 0.330629 0.508579 1.017809 0.090 Uiso 1 1 calc R U . . .
C43 C 0.3262(3) 0.5585(3) 1.0668(3) 0.095(3) Uani 1 1 d . . . . .
H43 H 0.352970 0.572886 1.057292 0.113 Uiso 1 1 calc R U . . .
C44 C 0.2998(3) 0.5755(3) 1.1045(3) 0.092(2) Uani 1 1 d . . . . .
H44 H 0.308401 0.601707 1.121693 0.110 Uiso 1 1 calc R U . . .
C45 C 0.2607(3) 0.5537(2) 1.1166(3) 0.0758(18) Uani 1 1 d . . . . .
H45 H 0.241999 0.564681 1.142263 0.091 Uiso 1 1 calc R U . . .
C46 C 0.2493(2) 0.5158(2) 1.0907(2) 0.0626(15) Uani 1 1 d . . . . .
H46 H 0.222084 0.501475 1.098544 0.075 Uiso 1 1 calc R U . . .
O99 O 0.1256(2) 0.5072(2) 1.2389(3) 0.0453(15) Uani 0.5 1 d . U P A 1
O98 O -0.0568(4) 0.4777(4) 0.8280(4) 0.092(4) Uani 0.5 1 d . U P B 2
O97 O -0.0423(3) 0.3900(3) 0.8290(4) 0.080(3) Uani 0.5 1 d . U P C 1
O96 O 0.1587(7) 0.5386(7) 1.1465(8) 0.085(6) Uani 0.25 1 d . U P D 1
O95 O -0.0970(11) 0.2782(12) 0.7659(12) 0.159(16) Uani 0.25 1 d . U P E 1
O94 O 0.1572(6) 0.6332(8) 1.0841(8) 0.086(6) Uani 0.25 1 d . U P F 1
S1 S 0.3926(3) 0.6392(4) 0.2702(4) 0.0333(17) Uani 0.25 1 d . . P G -1
O20 O 0.4368(6) 0.6321(8) 0.2621(8) 0.045(4) Uani 0.25 1 d . . P G -1
O21 O 0.3876(9) 0.6839(6) 0.2513(10) 0.072(6) Uani 0.25 1 d . . P G -1
O22 O 0.3709(6) 0.6312(9) 0.3155(6) 0.065(5) Uani 0.25 1 d . . P G -1
C47 C 0.3622(18) 0.603(2) 0.224(2) 0.047(4) Uani 0.25 1 d . . P G -1
F1 F 0.3787(8) 0.5624(8) 0.2269(11) 0.072(5) Uani 0.25 1 d . . P G -1
F2 F 0.3168(5) 0.6140(9) 0.2236(7) 0.076(5) Uani 0.25 1 d . . P G -1
F3 F 0.3779(6) 0.6079(8) 0.1777(6) 0.080(5) Uani 0.25 1 d . . P G -1

loop_
_atom_site_aniso_label
_atom_site_aniso_U_11
_atom_site_aniso_U_22
_atom_site_aniso_U_33
_atom_site_aniso_U_23
_atom_site_aniso_U_13
_atom_site_aniso_U_12
Yb1 0.0360(2) 0.0360(2) 0.0285(3) 0.000 0.000 0.000
Zn1 0.0383(3) 0.0364(3) 0.0361(3) -0.0019(2) -0.0029(2) 0.0007(2)
Zn2 0.0411(3) 0.0420(4) 0.0364(3) -0.0040(2) 0.0009(2) 0.0010(2)
Zn3 0.0409(4) 0.0402(4) 0.0488(4) -0.0021(3) -0.0050(3) 0.0053(3)
Zn4 0.0467(4) 0.0414(4) 0.0465(4) -0.0073(3) -0.0035(3) -0.0010(2)
O1 0.0419(18) 0.0415(18) 0.0424(18) 0.0009(13) 0.0146(14) -0.0026(13)
O2 0.0431(18) 0.0476(18) 0.0407(17) -0.0035(14) 0.0072(14) 0.0034(14)
O3 0.0353(15) 0.0410(16) 0.0385(16) 0.0009(13) -0.0113(12) 0.0007(13)
O4 0.0422(17) 0.0362(16) 0.0437(17) 0.0012(13) -0.0069(13) 0.0018(13)
O5 0.0386(16) 0.0408(17) 0.0447(17) -0.0041(13) -0.0028(13) 0.0018(13)
O6 0.052(2) 0.0466(19) 0.0472(19) -0.0109(14) -0.0011(15) 0.0005(15)
O7 0.0378(16) 0.0405(17) 0.0471(17) -0.0068(14) 0.0009(13) 0.0013(13)
O8 0.0449(18) 0.053(2) 0.0481(19) 0.0035(15) -0.0044(14) 0.0020(15)
N1 0.045(2) 0.040(2) 0.0356(18) -0.0074(15) -0.0006(15) 0.0056(17)
N2 0.052(2) 0.052(2) 0.042(2) -0.0122(18) 0.0072(18) 0.001(2)
N3 0.078(3) 0.075(3) 0.046(2) -0.022(2) 0.013(2) -0.001(3)
N4 0.043(2) 0.0342(18) 0.0346(17) 0.0039(15) 0.0010(15) -0.0019(15)
N5 0.048(2) 0.042(2) 0.038(2) 0.0070(17) 0.0005(16) 0.0050(16)
N6 0.057(3) 0.057(3) 0.041(2) 0.0025(18) -0.0157(19) 0.001(2)
N7 0.040(2) 0.041(2) 0.046(2) -0.0029(16) -0.0037(16) 0.0028(16)
N8 0.044(2) 0.041(2) 0.066(3) -0.004(2) 0.004(2) 0.0084(18)
N9 0.069(3) 0.055(3) 0.082(4) -0.013(3) 0.020(3) 0.012(2)
N10 0.046(2) 0.038(2) 0.040(2) -0.0023(15) -0.0042(16) 0.0014(16)
N11 0.052(2) 0.042(2) 0.058(3) 0.000(2) -0.0078(19) 0.0015(18)
N12 0.066(3) 0.098(5) 0.077(4) 0.008(3) -0.025(3) -0.024(3)
N13 0.051(2) 0.050(2) 0.058(3) 0.004(2) -0.002(2) 0.014(2)
N14 0.061(3) 0.050(2) 0.052(2) -0.011(2) -0.006(2) -0.006(2)
C1 0.046(2) 0.051(3) 0.028(2) -0.0013(18) 0.0001(18) 0.001(2)
C2 0.059(3) 0.047(3) 0.035(2) -0.0116(19) 0.001(2) 0.003(2)
C3 0.064(3) 0.058(3) 0.043(3) -0.012(2) -0.001(2) -0.001(3)
C4 0.073(4) 0.086(5) 0.048(3) -0.018(3) 0.014(3) 0.007(3)
C5 0.086(5) 0.117(6) 0.070(5) -0.041(4) 0.030(4) -0.005(5)
C6 0.092(6) 0.123(7) 0.090(6) -0.024(5) 0.046(5) 0.008(5)
C7 0.075(5) 0.122(7) 0.104(6) -0.029(5) 0.034(4) -0.003(5)
C8 0.067(4) 0.083(5) 0.087(5) -0.020(4) 0.020(4) -0.002(3)
C9 0.060(3) 0.065(3) 0.050(3) -0.010(3) 0.013(3) -0.002(3)
C10 0.040(2) 0.042(2) 0.034(2) -0.0041(17) 0.0020(17) 0.0026(18)
C11 0.040(2) 0.044(2) 0.037(2) -0.0006(18) -0.0036(18) 0.0013(19)
C12 0.052(3) 0.047(3) 0.044(3) 0.000(2) -0.007(2) -0.003(2)
C13 0.052(3) 0.058(3) 0.044(3) 0.004(2) -0.009(2) -0.011(2)
C14 0.074(4) 0.074(4) 0.059(4) 0.012(3) -0.027(3) -0.020(3)
C15 0.100(6) 0.089(5) 0.080(5) 0.021(4) -0.047(4) -0.050(4)
C16 0.072(4) 0.104(6) 0.084(5) 0.039(4) 0.014(4) 0.043(4)
C17 0.064(4) 0.076(4) 0.055(3) 0.023(3) 0.006(3) 0.026(3)
C18 0.053(3) 0.050(3) 0.039(2) 0.008(2) 0.002(2) 0.012(2)
C19 0.053(3) 0.039(2) 0.042(2) -0.0040(19) 0.002(2) 0.005(2)
C20 0.051(3) 0.044(3) 0.057(3) -0.008(2) 0.005(2) 0.007(2)
C21 0.062(3) 0.053(3) 0.068(4) -0.013(3) 0.012(3) 0.003(3)
C22 0.057(3) 0.045(3) 0.087(4) -0.007(3) 0.014(3) 0.012(2)
C23 0.066(4) 0.053(3) 0.118(6) -0.008(4) 0.038(4) 0.011(3)
C24 0.058(4) 0.050(4) 0.147(8) -0.009(4) 0.032(4) 0.015(3)
C25 0.050(3) 0.049(3) 0.126(6) -0.009(4) 0.003(4) 0.009(3)
C26 0.045(3) 0.044(3) 0.095(5) -0.005(3) 0.000(3) 0.012(2)
C27 0.045(3) 0.043(3) 0.086(4) -0.001(3) 0.011(3) 0.010(2)
C28 0.040(2) 0.053(3) 0.046(3) -0.006(2) -0.0011(19) 0.005(2)
C29 0.042(3) 0.059(3) 0.052(3) -0.003(2) 0.003(2) -0.002(2)
C30 0.052(3) 0.085(4) 0.065(4) 0.004(3) -0.012(3) -0.008(3)
C31 0.060(4) 0.090(5) 0.087(5) -0.002(4) -0.014(4) -0.025(4)
C32 0.077(5) 0.118(7) 0.109(6) 0.002(5) -0.031(5) -0.034(5)
C33 0.089(6) 0.074(5) 0.154(9) 0.028(5) -0.001(6) 0.036(4)
C34 0.078(5) 0.062(4) 0.103(6) 0.006(4) 0.002(4) 0.017(3)
C35 0.065(4) 0.050(3) 0.084(4) -0.003(3) -0.003(3) 0.008(3)
C36 0.063(4) 0.047(3) 0.071(4) 0.002(3) -0.008(3) 0.004(3)
C37 0.062(3) 0.048(3) 0.076(4) 0.008(3) 0.004(3) 0.016(3)
C38 0.079(4) 0.053(3) 0.093(5) 0.019(3) 0.015(4) 0.025(3)
C39 0.081(5) 0.076(5) 0.080(4) 0.023(4) 0.007(4) 0.036(4)
C40 0.064(4) 0.082(5) 0.076(4) 0.021(3) 0.001(3) 0.027(3)
C41 0.056(3) 0.076(4) 0.064(4) 0.009(3) -0.006(3) 0.023(3)
C42 0.069(4) 0.070(4) 0.086(5) -0.028(4) 0.006(3) -0.019(3)
C43 0.084(5) 0.087(5) 0.113(6) -0.029(5) 0.008(5) -0.033(4)
C44 0.112(6) 0.070(4) 0.094(5) -0.025(4) -0.002(5) -0.030(4)
C45 0.098(5) 0.064(4) 0.065(4) -0.018(3) -0.004(4) -0.011(4)
C46 0.079(4) 0.050(3) 0.058(3) -0.002(3) -0.003(3) -0.009(3)
O99 0.035(3) 0.044(3) 0.057(4) 0.006(3) -0.005(3) 0.017(3)
O98 0.097(7) 0.087(6) 0.093(7) -0.049(5) -0.041(6) 0.065(6)
O97 0.085(6) 0.071(6) 0.085(6) 0.004(5) -0.003(5) 0.041(5)
O96 0.089(13) 0.069(11) 0.096(14) 0.002(10) 0.049(11) 0.000(10)
O95 0.15(2) 0.18(3) 0.15(2) 0.08(2) -0.11(2) -0.09(2)
O94 0.060(10) 0.100(14) 0.098(14) 0.059(12) -0.020(10) -0.021(10)
S1 0.023(3) 0.032(3) 0.044(4) 0.004(2) 0.011(3) -0.015(2)
O20 0.023(4) 0.073(13) 0.039(9) -0.012(8) 0.005(4) -0.018(4)
O21 0.082(11) 0.036(5) 0.098(15) 0.017(7) -0.014(12) -0.020(5)
O22 0.044(8) 0.110(14) 0.039(5) -0.004(6) 0.018(6) -0.033(9)
C47 0.021(6) 0.060(7) 0.061(6) -0.023(6) 0.006(5) -0.013(5)
F1 0.048(9) 0.064(7) 0.104(15) -0.034(6) 0.007(8) -0.002(6)
F2 0.028(5) 0.111(12) 0.089(12) -0.021(11) -0.004(5) 0.002(5)
F3 0.048(7) 0.132(14) 0.061(6) -0.023(7) 0.009(5) -0.020(9)

loop_
_atom_type_symbol
_atom_type_description
_atom_type_scat_dispersion_real
_atom_type_scat_dispersion_imag
_atom_type_scat_source
C C 0.0181 0.0091 'International Tables Vol C Tables 4.2.6.8 and 6.1.1.4'
H H 0.0000 0.0000 'International Tables Vol C Tables 4.2.6.8 and 6.1.1.4'
N N 0.0311 0.0180 'International Tables Vol C Tables 4.2.6.8 and 6.1.1.4'
O O 0.0492 0.0322 'International Tables Vol C Tables 4.2.6.8 and 6.1.1.4'
F F 0.0727 0.0534 'International Tables Vol C Tables 4.2.6.8 and 6.1.1.4'
S S 0.3331 0.5567 'International Tables Vol C Tables 4.2.6.8 and 6.1.1.4'
Zn Zn -1.5491 0.6778 'International Tables Vol C Tables 4.2.6.8 and 6.1.1.4'
Yb Yb -7.2108 4.4329 'International Tables Vol C Tables 4.2.6.8 and 6.1.1.4'

loop_
_geom_angle_atom_site_label_1
_geom_angle_atom_site_label_2
_geom_angle_atom_site_label_3
_geom_angle
_geom_angle_site_symmetry_1
_geom_angle_site_symmetry_3
_geom_angle_publ_flag
O3 Yb1 O3 124.48(17) 3 4 ?
O3 Yb1 O3 77.47(7) 3 2 ?
O3 Yb1 O3 77.47(7) 4 2 ?
O3 Yb1 O3 77.47(7) 3 . ?
O3 Yb1 O3 77.47(7) 4 . ?
O3 Yb1 O3 124.49(17) 2 . ?
O3 Yb1 O1 140.45(10) 3 2 ?
O3 Yb1 O1 70.62(11) 4 2 ?
O3 Yb1 O1 70.58(12) 2 2 ?
O3 Yb1 O1 140.51(10) . 2 ?
O3 Yb1 O1 140.51(10) 3 4 ?
O3 Yb1 O1 70.58(12) 4 4 ?
O3 Yb1 O1 140.45(10) 2 4 ?
O3 Yb1 O1 70.62(11) . 4 ?
O1 Yb1 O1 77.15(8) 2 4 ?
O3 Yb1 O1 70.58(12) 3 3 ?
O3 Yb1 O1 140.51(10) 4 3 ?
O3 Yb1 O1 70.62(11) 2 3 ?
O3 Yb1 O1 140.45(10) . 3 ?
O1 Yb1 O1 77.15(8) 2 3 ?
O1 Yb1 O1 123.73(19) 4 3 ?
O3 Yb1 O1 70.61(11) 3 . ?
O3 Yb1 O1 140.45(10) 4 . ?
O3 Yb1 O1 140.51(10) 2 . ?
O3 Yb1 O1 70.58(12) . . ?
O1 Yb1 O1 123.73(19) 2 . ?
O1 Yb1 O1 77.16(8) 4 . ?
O1 Yb1 O1 77.15(8) 3 . ?
O5 Zn1 N4 120.28(14) . . ?
O5 Zn1 O4 100.49(13) . . ?
N4 Zn1 O4 139.10(14) . . ?
O5 Zn1 O3 116.00(14) . . ?
N4 Zn1 O3 85.89(14) . . ?
O4 Zn1 O3 78.43(12) . . ?
O5 Zn1 N5 102.63(15) . . ?
N4 Zn1 N5 73.93(14) . . ?
O4 Zn1 N5 95.52(14) . . ?
O3 Zn1 N5 141.36(14) . . ?
O7 Zn2 N1 119.67(15) . . ?
O7 Zn2 O1 116.67(14) . . ?
N1 Zn2 O1 84.98(15) . . ?
O7 Zn2 O2 101.62(14) . . ?
N1 Zn2 O2 138.65(15) . . ?
O1 Zn2 O2 78.06(13) . . ?
O7 Zn2 N2 98.83(16) . . ?
N1 Zn2 N2 75.15(15) . . ?
O1 Zn2 N2 144.44(17) . . ?
O2 Zn2 N2 97.68(15) . . ?
O8 Zn3 N7 168.12(16) . . ?
O8 Zn3 N13 91.30(17) . . ?
N7 Zn3 N13 100.58(18) . . ?
O8 Zn3 O7 77.60(13) . . ?
N7 Zn3 O7 90.63(14) . . ?
N13 Zn3 O7 165.97(15) . . ?
O8 Zn3 N8 103.00(16) . . ?
N7 Zn3 N8 77.64(17) . . ?
N13 Zn3 N8 87.20(18) . . ?
O7 Zn3 N8 87.00(15) . . ?
O8 Zn3 O4 91.25(13) . . ?
N7 Zn3 O4 88.36(14) . . ?
N13 Zn3 O4 92.84(15) . . ?
O7 Zn3 O4 95.91(12) . . ?
N8 Zn3 O4 165.75(15) . . ?
O6 Zn4 N10 166.17(15) . . ?
O6 Zn4 N14 90.58(17) . . ?
N10 Zn4 N14 103.00(18) . . ?
O6 Zn4 O5 77.63(13) . . ?
N10 Zn4 O5 88.54(14) . . ?
N14 Zn4 O5 164.05(16) . . ?
O6 Zn4 N11 101.02(16) . . ?
N10 Zn4 N11 77.80(17) . . ?
N14 Zn4 N11 85.61(18) . . ?
O5 Zn4 N11 86.15(15) . . ?
O6 Zn4 O2 91.25(14) . 4 ?
N10 Zn4 O2 89.87(15) . 4 ?
N14 Zn4 O2 96.07(16) . 4 ?
O5 Zn4 O2 94.91(12) . 4 ?
N11 Zn4 O2 167.61(15) . 4 ?
N1 O1 Zn2 112.1(3) 3 . ?
N1 O1 Yb1 122.5(3) 3 . ?
Zn2 O1 Yb1 121.23(14) . . ?
C1 O2 Zn2 107.7(3) . . ?
C1 O2 Zn4 106.8(3) . 3 ?
Zn2 O2 Zn4 103.45(15) . 3 ?
N4 O3 Zn1 110.7(2) 3 . ?
N4 O3 Yb1 123.1(2) 3 . ?
Zn1 O3 Yb1 120.77(13) . . ?
C10 O4 Zn1 107.7(3) . . ?
C10 O4 Zn3 105.5(3) . . ?
Zn1 O4 Zn3 104.93(14) . . ?
N7 O5 Zn1 113.3(3) . . ?
N7 O5 Zn4 109.1(2) . . ?
Zn1 O5 Zn4 136.20(17) . . ?
C19 O6 Zn4 113.2(3) . . ?
N10 O7 Zn2 112.7(3) 3 . ?
N10 O7 Zn3 110.2(3) 3 . ?
Zn2 O7 Zn3 135.94(17) . . ?
C28 O8 Zn3 113.6(3) . . ?
C1 N1 O1 114.2(4) 4 4 ?
C1 N1 Zn2 121.1(3) 4 . ?
O1 N1 Zn2 124.1(3) 4 . ?
C2 N2 C9 117.4(5) . . ?
C2 N2 Zn2 110.8(3) . . ?
C9 N2 Zn2 131.7(4) . . ?
C3 N3 C4 116.9(5) . . ?
C10 N4 O3 113.9(4) 4 4 ?
C10 N4 Zn1 122.3(3) 4 . ?
O3 N4 Zn1 123.0(3) 4 . ?
C11 N5 C18 116.8(4) 4 . ?
C11 N5 Zn1 109.3(3) 4 . ?
C18 N5 Zn1 133.9(3) . . ?
C12 N6 C13 116.8(4) . . ?
C19 N7 O5 113.6(4) . . ?
C19 N7 Zn3 118.0(4) . . ?
O5 N7 Zn3 128.3(3) . . ?
C20 N8 C27 117.7(5) . . ?
C20 N8 Zn3 109.4(3) . . ?
C27 N8 Zn3 132.6(4) . . ?
C21 N9 C22 117.8(5) . . ?
C28 N10 O7 113.4(4) 4 4 ?
C28 N10 Zn4 118.1(3) 4 . ?
O7 N10 Zn4 128.6(3) 4 . ?
C29 N11 C36 118.4(5) 4 . ?
C29 N11 Zn4 109.0(3) 4 . ?
C36 N11 Zn4 132.4(4) . . ?
C30 N12 C31 117.8(6) . . ?
C37 N13 C41 118.3(5) . . ?
C37 N13 Zn3 120.3(4) . . ?
C41 N13 Zn3 121.2(4) . . ?
C42 N14 C46 116.2(5) . . ?
C42 N14 Zn4 121.2(4) . . ?
C46 N14 Zn4 120.9(4) . . ?
N1 C1 O2 124.5(4) 3 . ?
N1 C1 C2 114.2(4) 3 3 ?
O2 C1 C2 121.2(4) . 3 ?
N2 C2 C3 121.4(5) . . ?
N2 C2 C1 117.5(4) . 4 ?
C3 C2 C1 121.1(5) . 4 ?
N3 C3 C2 122.2(6) . . ?
N3 C3 H3 118.9 . . ?
C2 C3 H3 118.9 . . ?
N3 C4 C9 122.2(5) . . ?
N3 C4 C5 119.8(6) . . ?
C9 C4 C5 118.0(7) . . ?
C6 C5 C4 120.6(7) . . ?
C6 C5 H5 119.7 . . ?
C4 C5 H5 119.7 . . ?
C5 C6 C7 121.1(7) . . ?
C5 C6 H6 119.4 . . ?
C7 C6 H6 119.4 . . ?
C8 C7 C6 119.3(8) . . ?
C8 C7 H7 120.3 . . ?
C6 C7 H7 120.3 . . ?
C7 C8 C9 120.5(7) . . ?
C7 C8 H8 119.8 . . ?
C9 C8 H8 119.8 . . ?
N2 C9 C8 119.7(6) . . ?
N2 C9 C4 119.8(6) . . ?
C8 C9 C4 120.5(6) . . ?
N4 C10 O4 124.8(4) 3 . ?
N4 C10 C11 115.0(4) 3 . ?
O4 C10 C11 120.1(4) . . ?
N5 C11 C12 122.2(4) 3 . ?
N5 C11 C10 117.6(4) 3 . ?
C12 C11 C10 120.2(4) . . ?
N6 C12 C11 122.7(5) . . ?
N6 C12 H12 118.7 . . ?
C11 C12 H12 118.7 . . ?
N6 C13 C14 119.5(5) . . ?
N6 C13 C18 121.2(5) . 3 ?
C14 C13 C18 119.3(5) . 3 ?
C15 C14 C13 119.9(6) . . ?
C15 C14 H14 120.1 . . ?
C13 C14 H14 120.1 . . ?
C14 C15 C16 120.6(6) . 3 ?
C14 C15 H15 119.7 . . ?
C16 C15 H15 119.7 3 . ?
C17 C16 C15 121.3(6) . 4 ?
C17 C16 H16 119.3 . . ?
C15 C16 H16 119.3 4 . ?
C16 C17 C18 119.2(6) . . ?
C16 C17 H17 120.4 . . ?
C18 C17 H17 120.4 . . ?
N5 C18 C17 120.1(5) . . ?
N5 C18 C13 120.2(5) . 4 ?
C17 C18 C13 119.7(5) . 4 ?
O6 C19 N7 126.4(5) . . ?
O6 C19 C20 117.1(4) . . ?
N7 C19 C20 116.5(5) . . ?
N8 C20 C21 121.9(5) . . ?
N8 C20 C19 118.3(5) . . ?
C21 C20 C19 119.8(5) . . ?
N9 C21 C20 121.2(6) . . ?
N9 C21 H21 119.4 . . ?
C20 C21 H21 119.4 . . ?
N9 C22 C23 120.3(6) . . ?
N9 C22 C27 121.6(6) . . ?
C23 C22 C27 118.0(7) . . ?
C24 C23 C22 120.7(7) . . ?
C24 C23 H23 119.7 . . ?
C22 C23 H23 119.7 . . ?
C23 C24 C25 122.2(6) . . ?
C23 C24 H24 118.9 . . ?
C25 C24 H24 118.9 . . ?
C26 C25 C24 119.3(7) . . ?
C26 C25 H25 120.3 . . ?
C24 C25 H25 120.3 . . ?
C25 C26 C27 119.7(6) . . ?
C25 C26 H26 120.1 . . ?
C27 C26 H26 120.1 . . ?
N8 C27 C26 120.4(5) . . ?
N8 C27 C22 119.6(6) . . ?
C26 C27 C22 120.0(5) . . ?
O8 C28 N10 124.9(5) . 3 ?
O8 C28 C29 119.4(4) . . ?
N10 C28 C29 115.7(5) 3 . ?
N11 C29 C30 120.8(5) 3 . ?
N11 C29 C28 119.0(5) 3 . ?
C30 C29 C28 120.2(5) . . ?
N12 C30 C29 121.9(6) . . ?
N12 C30 H30 119.1 . . ?
C29 C30 H30 119.1 . . ?
N12 C31 C32 119.4(7) . . ?
N12 C31 C36 121.1(6) . 3 ?
C32 C31 C36 119.4(8) . 3 ?
C33 C32 C31 118.7(8) 3 . ?
C33 C32 H32 120.6 3 . ?
C31 C32 H32 120.6 . . ?
C34 C33 C32 121.6(7) . 4 ?
C34 C33 H33 119.2 . . ?
C32 C33 H33 119.2 4 . ?
C33 C34 C35 120.6(8) . . ?
C33 C34 H34 119.7 . . ?
C35 C34 H34 119.7 . . ?
C36 C35 C34 120.2(7) . . ?
C36 C35 H35 119.9 . . ?
C34 C35 H35 119.9 . . ?
N11 C36 C35 120.8(6) . . ?
N11 C36 C31 119.8(6) . 4 ?
C35 C36 C31 119.4(6) . 4 ?
N13 C37 C38 122.2(6) . . ?
N13 C37 H37 118.9 . . ?
C38 C37 H37 118.9 . . ?
C39 C38 C37 118.4(7) . . ?
C39 C38 H38 120.8 . . ?
C37 C38 H38 120.8 . . ?
C40 C39 C38 119.8(6) . . ?
C40 C39 H39 120.1 . . ?
C38 C39 H39 120.1 . . ?
C39 C40 C41 119.5(7) . . ?
C39 C40 H40 120.3 . . ?
C41 C40 H40 120.3 . . ?
N13 C41 C40 121.7(7) . . ?
N13 C41 H41 119.1 . . ?
C40 C41 H41 119.1 . . ?
N14 C42 C43 124.9(7) . . ?
N14 C42 H42 117.5 . . ?
C43 C42 H42 117.5 . . ?
C42 C43 C44 118.0(7) . . ?
C42 C43 H43 121.0 . . ?
C44 C43 H43 121.0 . . ?
C43 C44 C45 118.9(7) . . ?
C43 C44 H44 120.5 . . ?
C45 C44 H44 120.5 . . ?
C46 C45 C44 118.8(7) . . ?
C46 C45 H45 120.6 . . ?
C44 C45 H45 120.6 . . ?
N14 C46 C45 123.0(6) . . ?
N14 C46 H46 118.5 . . ?
C45 C46 H46 118.5 . . ?
O20 S1 O22 124.5(14) . . ?
O20 S1 O21 101.1(16) . . ?
O22 S1 O21 114.5(17) . . ?
O20 S1 C47 106(2) . . ?
O22 S1 C47 104.4(17) . . ?
O21 S1 C47 105(2) . . ?
F1 C47 F3 92(4) . . ?
F1 C47 F2 126(4) . . ?
F3 C47 F2 108(4) . . ?
F1 C47 S1 108(4) . . ?
F3 C47 S1 112(3) . . ?
F2 C47 S1 110(4) . . ?

loop_
_geom_bond_atom_site_label_1
_geom_bond_atom_site_label_2
_geom_bond_distance
_geom_bond_site_symmetry_2
_geom_bond_publ_flag
Yb1 O3 2.310(3) 3 ?
Yb1 O3 2.310(3) 4 ?
Yb1 O3 2.310(3) 2 ?
Yb1 O3 2.310(3) . ?
Yb1 O1 2.315(3) 2 ?
Yb1 O1 2.315(3) 4 ?
Yb1 O1 2.315(3) 3 ?
Yb1 O1 2.315(3) . ?
Zn1 O5 1.964(3) . ?
Zn1 N4 2.025(4) . ?
Zn1 O4 2.054(3) . ?
Zn1 O3 2.065(3) . ?
Zn1 N5 2.356(4) . ?
Zn2 O7 1.973(3) . ?
Zn2 N1 2.041(4) . ?
Zn2 O1 2.052(3) . ?
Zn2 O2 2.079(4) . ?
Zn2 N2 2.268(4) . ?
Zn3 O8 2.003(4) . ?
Zn3 N7 2.047(4) . ?
Zn3 N13 2.152(4) . ?
Zn3 O7 2.159(3) . ?
Zn3 N8 2.243(5) . ?
Zn3 O4 2.300(3) . ?
Zn4 O6 1.999(4) . ?
Zn4 N10 2.034(4) . ?
Zn4 N14 2.154(4) . ?
Zn4 O5 2.196(3) . ?
Zn4 N11 2.238(5) . ?
Zn4 O2 2.307(4) 4 ?
O1 N1 1.357(5) 3 ?
O2 C1 1.310(6) . ?
O3 N4 1.368(5) 3 ?
O4 C10 1.307(6) . ?
O5 N7 1.386(5) . ?
O6 C19 1.289(6) . ?
O7 N10 1.388(5) 3 ?
O8 C28 1.287(7) . ?
N1 C1 1.298(6) 4 ?
N2 C2 1.327(7) . ?
N2 C9 1.363(7) . ?
N3 C3 1.311(8) . ?
N3 C4 1.345(9) . ?
N4 C10 1.295(6) 4 ?
N5 C11 1.317(6) 4 ?
N5 C18 1.360(7) . ?
N6 C12 1.297(7) . ?
N6 C13 1.358(7) . ?
N7 C19 1.304(6) . ?
N8 C20 1.332(7) . ?
N8 C27 1.366(7) . ?
N9 C21 1.333(8) . ?
N9 C22 1.341(9) . ?
N10 C28 1.315(7) 4 ?
N11 C29 1.324(8) 4 ?
N11 C36 1.365(8) . ?
N12 C30 1.337(9) . ?
N12 C31 1.339(10) . ?
N13 C37 1.337(8) . ?
N13 C41 1.350(8) . ?
N14 C42 1.327(8) . ?
N14 C46 1.364(8) . ?
C1 C2 1.481(7) 3 ?
C2 C3 1.423(7) . ?
C3 H3 0.9500 . ?
C4 C9 1.419(9) . ?
C4 C5 1.419(10) . ?
C5 C6 1.359(13) . ?
C5 H5 0.9500 . ?
C6 C7 1.414(13) . ?
C6 H6 0.9500 . ?
C7 C8 1.379(10) . ?
C7 H7 0.9500 . ?
C8 C9 1.392(10) . ?
C8 H8 0.9500 . ?
C10 C11 1.488(6) . ?
C11 C12 1.414(7) . ?
C12 H12 0.9500 . ?
C13 C14 1.405(8) . ?
C13 C18 1.430(8) 3 ?
C14 C15 1.360(10) . ?
C14 H14 0.9500 . ?
C15 C16 1.411(11) 3 ?
C15 H15 0.9500 . ?
C16 C17 1.365(9) . ?
C16 H16 0.9500 . ?
C17 C18 1.404(8) . ?
C17 H17 0.9500 . ?
C19 C20 1.480(8) . ?
C20 C21 1.415(8) . ?
C21 H21 0.9500 . ?
C22 C23 1.412(9) . ?
C22 C27 1.431(9) . ?
C23 C24 1.338(12) . ?
C23 H23 0.9500 . ?
C24 C25 1.415(12) . ?
C24 H24 0.9500 . ?
C25 C26 1.373(9) . ?
C25 H25 0.9500 . ?
C26 C27 1.415(9) . ?
C26 H26 0.9500 . ?
C28 C29 1.472(8) . ?
C29 C30 1.414(8) . ?
C30 H30 0.9500 . ?
C31 C32 1.409(10) . ?
C31 C36 1.427(10) 3 ?
C32 C33 1.401(14) 3 ?
C32 H32 0.9500 . ?
C33 C34 1.358(13) . ?
C33 H33 0.9500 . ?
C34 C35 1.391(10) . ?
C34 H34 0.9500 . ?
C35 C36 1.391(10) . ?
C35 H35 0.9500 . ?
C37 C38 1.393(8) . ?
C37 H37 0.9500 . ?
C38 C39 1.377(11) . ?
C38 H38 0.9500 . ?
C39 C40 1.355(12) . ?
C39 H39 0.9500 . ?
C40 C41 1.385(9) . ?
C40 H40 0.9500 . ?
C41 H41 0.9500 . ?
C42 C43 1.379(10) . ?
C42 H42 0.9500 . ?
C43 C44 1.385(12) . ?
C43 H43 0.9500 . ?
C44 C45 1.387(12) . ?
C44 H44 0.9500 . ?
C45 C46 1.378(9) . ?
C45 H45 0.9500 . ?
C46 H46 0.9500 . ?
S1 O20 1.36(2) . ?
S1 O22 1.405(17) . ?
S1 O21 1.45(2) . ?
S1 C47 1.89(4) . ?
C47 F1 1.32(6) . ?
C47 F3 1.34(6) . ?
C47 F2 1.41(6) . ?

loop_
_geom_torsion_atom_site_label_1
_geom_torsion_atom_site_label_2
_geom_torsion_atom_site_label_3
_geom_torsion_atom_site_label_4
_geom_torsion
_geom_torsion_site_symmetry_1
_geom_torsion_site_symmetry_2
_geom_torsion_site_symmetry_3
_geom_torsion_site_symmetry_4
_geom_torsion_publ_flag
Zn1 O5 N7 C19 167.1(3) . . . . ?
Zn4 O5 N7 C19 -1.5(5) . . . . ?
Zn1 O5 N7 Zn3 -12.3(4) . . . . ?
Zn4 O5 N7 Zn3 179.1(2) . . . . ?
Zn2 O2 C1 N1 -15.5(6) . . . 3 ?
Zn4 O2 C1 N1 95.1(5) 3 . . 3 ?
Zn2 O2 C1 C2 162.6(4) . . . 3 ?
Zn4 O2 C1 C2 -86.8(4) 3 . . 3 ?
C9 N2 C2 C3 1.4(8) . . . . ?
Zn2 N2 C2 C3 -177.5(4) . . . . ?
C9 N2 C2 C1 -178.9(5) . . . 4 ?
Zn2 N2 C2 C1 2.1(6) . . . 4 ?
C4 N3 C3 C2 0.2(9) . . . . ?
N2 C2 C3 N3 -1.1(9) . . . . ?
C1 C2 C3 N3 179.3(5) 4 . . . ?
C3 N3 C4 C9 0.3(10) . . . . ?
C3 N3 C4 C5 -178.2(8) . . . . ?
N3 C4 C5 C6 177.0(9) . . . . ?
C9 C4 C5 C6 -1.6(14) . . . . ?
C4 C5 C6 C7 2.2(16) . . . . ?
C5 C6 C7 C8 -1.5(16) . . . . ?
C6 C7 C8 C9 0.2(15) . . . . ?
C2 N2 C9 C8 177.4(7) . . . . ?
Zn2 N2 C9 C8 -3.9(10) . . . . ?
C2 N2 C9 C4 -0.9(9) . . . . ?
Zn2 N2 C9 C4 177.8(5) . . . . ?
C7 C8 C9 N2 -178.0(8) . . . . ?
C7 C8 C9 C4 0.4(13) . . . . ?
N3 C4 C9 N2 0.1(11) . . . . ?
C5 C4 C9 N2 178.6(7) . . . . ?
N3 C4 C9 C8 -178.2(7) . . . . ?
C5 C4 C9 C8 0.3(12) . . . . ?
Zn1 O4 C10 N4 17.7(5) . . . 3 ?
Zn3 O4 C10 N4 -94.0(5) . . . 3 ?
Zn1 O4 C10 C11 -160.1(3) . . . . ?
Zn3 O4 C10 C11 88.2(4) . . . . ?
N4 C10 C11 N5 4.9(6) 3 . . 3 ?
O4 C10 C11 N5 -177.1(4) . . . 3 ?
N4 C10 C11 C12 -175.2(4) 3 . . . ?
O4 C10 C11 C12 2.8(7) . . . . ?
C13 N6 C12 C11 -3.5(8) . . . . ?
N5 C11 C12 N6 1.0(8) 3 . . . ?
C10 C11 C12 N6 -178.9(5) . . . . ?
C12 N6 C13 C14 -177.5(6) . . . . ?
C12 N6 C13 C18 2.5(8) . . . 3 ?
N6 C13 C14 C15 179.4(7) . . . . ?
C18 C13 C14 C15 -0.6(11) 3 . . . ?
C13 C14 C15 C16 -1.4(14) . . . 3 ?
C15 C16 C17 C18 -1.7(13) 4 . . . ?
C11 N5 C18 C17 176.2(5) 4 . . . ?
Zn1 N5 C18 C17 -7.1(9) . . . . ?
C11 N5 C18 C13 -3.3(8) 4 . . 4 ?
Zn1 N5 C18 C13 173.4(4) . . . 4 ?
C16 C17 C18 N5 -179.8(7) . . . . ?
C16 C17 C18 C13 -0.3(10) . . . 4 ?
Zn4 O6 C19 N7 3.4(6) . . . . ?
Zn4 O6 C19 C20 -178.7(4) . . . . ?
O5 N7 C19 O6 -1.1(7) . . . . ?
Zn3 N7 C19 O6 178.4(4) . . . . ?
O5 N7 C19 C20 -179.1(4) . . . . ?
Zn3 N7 C19 C20 0.4(6) . . . . ?
C27 N8 C20 C21 -1.4(8) . . . . ?
Zn3 N8 C20 C21 -176.7(5) . . . . ?
C27 N8 C20 C19 179.3(5) . . . . ?
Zn3 N8 C20 C19 4.0(6) . . . . ?
O6 C19 C20 N8 178.6(5) . . . . ?
N7 C19 C20 N8 -3.2(7) . . . . ?
O6 C19 C20 C21 -0.7(8) . . . . ?
N7 C19 C20 C21 177.5(5) . . . . ?
C22 N9 C21 C20 -1.5(10) . . . . ?
N8 C20 C21 N9 2.8(10) . . . . ?
C19 C20 C21 N9 -177.9(6) . . . . ?
C21 N9 C22 C23 -178.9(6) . . . . ?
C21 N9 C22 C27 -0.9(10) . . . . ?
N9 C22 C23 C24 177.4(7) . . . . ?
C27 C22 C23 C24 -0.6(11) . . . . ?
C22 C23 C24 C25 -0.2(12) . . . . ?
C23 C24 C25 C26 1.5(12) . . . . ?
C24 C25 C26 C27 -1.8(10) . . . . ?
C20 N8 C27 C26 179.0(5) . . . . ?
Zn3 N8 C27 C26 -7.0(9) . . . . ?
C20 N8 C27 C22 -1.0(8) . . . . ?
Zn3 N8 C27 C22 173.0(4) . . . . ?
C25 C26 C27 N8 -179.0(6) . . . . ?
C25 C26 C27 C22 0.9(9) . . . . ?
N9 C22 C27 N8 2.3(10) . . . . ?
C23 C22 C27 N8 -179.7(6) . . . . ?
N9 C22 C27 C26 -177.7(6) . . . . ?
C23 C22 C27 C26 0.3(9) . . . . ?
Zn3 O8 C28 N10 -4.2(6) . . . 3 ?
Zn3 O8 C28 C29 178.1(4) . . . . ?
O8 C28 C29 N11 -176.2(5) . . . 3 ?
N10 C28 C29 N11 5.9(7) 3 . . 3 ?
O8 C28 C29 C30 4.8(8) . . . . ?
N10 C28 C29 C30 -173.1(5) 3 . . . ?
C31 N12 C30 C29 2.2(12) . . . . ?
N11 C29 C30 N12 0.5(10) 3 . . . ?
C28 C29 C30 N12 179.5(6) . . . . ?
C30 N12 C31 C32 176.5(8) . . . . ?
C30 N12 C31 C36 -1.4(13) . . . 3 ?
N12 C31 C32 C33 -176.2(9) . . . 3 ?
C36 C31 C32 C33 1.7(15) 3 . . 3 ?
C32 C33 C34 C35 0.5(15) 4 . . . ?
C33 C34 C35 C36 1.3(12) . . . . ?
C29 N11 C36 C35 -175.3(6) 4 . . . ?
Zn4 N11 C36 C35 9.9(9) . . . . ?
C29 N11 C36 C31 4.8(9) 4 . . 4 ?
Zn4 N11 C36 C31 -170.1(5) . . . 4 ?
C34 C35 C36 N11 178.5(6) . . . . ?
C34 C35 C36 C31 -1.6(11) . . . 4 ?
C41 N13 C37 C38 0.2(9) . . . . ?
Zn3 N13 C37 C38 -175.0(5) . . . . ?
N13 C37 C38 C39 -0.4(10) . . . . ?
C37 C38 C39 C40 0.1(10) . . . . ?
C38 C39 C40 C41 0.3(11) . . . . ?
C37 N13 C41 C40 0.2(9) . . . . ?
Zn3 N13 C41 C40 175.3(5) . . . . ?
C39 C40 C41 N13 -0.4(11) . . . . ?
C46 N14 C42 C43 1.5(12) . . . . ?
Zn4 N14 C42 C43 167.0(7) . . . . ?
N14 C42 C43 C44 0.1(15) . . . . ?
C42 C43 C44 C45 -0.9(15) . . . . ?
C43 C44 C45 C46 0.0(14) . . . . ?
C42 N14 C46 C45 -2.5(10) . . . . ?
Zn4 N14 C46 C45 -168.0(6) . . . . ?
C44 C45 C46 N14 1.8(12) . . . . ?
O20 S1 C47 F1 50(4) . . . . ?
O22 S1 C47 F1 -83(4) . . . . ?
O21 S1 C47 F1 156(3) . . . . ?
O20 S1 C47 F3 -50(5) . . . . ?
O22 S1 C47 F3 178(3) . . . . ?
O21 S1 C47 F3 57(5) . . . . ?
O20 S1 C47 F2 -170(3) . . . . ?
O22 S1 C47 F2 57(4) . . . . ?
O21 S1 C47 F2 -63(4) . . . . ?
